data_4336996
loop_
_publ_author_name
'Rossana Galassi'
'Simone Ricci'
'Alfredo Burini'
'Alceo Macchioni'
'Luca Rocchigiani'
'Fabio Marmottini'
'Sammer M. Tekarli'
'Vladimir N. Nesterov'
'Mohammad A. Omary'

_publ_section_title
;
 Solventless Supramolecular Chemistry via Vapor Diffusion of Volatile
 Small Molecules upon a New Trinuclear Silver(I)-Nitrated Pyrazolate
 Macrometallocyclic Solid: An Experimental/Theoretical Investigation of
 the Dipole/Quadrupole Chemisorption Phenomena
;
_journal_name_full 'Inorganic Chemistry'
_journal_page_first 14124
_journal_page_last 14137
_journal_paper_doi 10.1021/ic401948p
_journal_volume 52
_journal_year 2013
_chemical_formula_moiety 'C12 H4 Ag3 N16 O16, Ag H6 N2 '
_chemical_formula_sum 'C12 H10 Ag4 N18 O16'
_chemical_formula_weight 1093.86
_chemical_name_systematic
; 
 ? 
;
_space_group_IT_number 2
_symmetry_cell_setting triclinic
_symmetry_space_group_name_Hall '-P 1'
_symmetry_space_group_name_H-M 'P -1'
_atom_sites_solution_hydrogens geom
_atom_sites_solution_primary direct
_atom_sites_solution_secondary difmap
_audit_creation_method SHELXL-97
_cell_angle_alpha 90.0320(10)
_cell_angle_beta 91.9370(10)
_cell_angle_gamma 98.991(2)
_cell_formula_units_Z 2
_cell_length_a 8.5731(3)
_cell_length_b 12.2440(5)
_cell_length_c 13.8489(5)
_cell_measurement_reflns_used 9355
_cell_measurement_temperature 100(2)
_cell_measurement_theta_max 27.18
_cell_measurement_theta_min 2.23
_cell_volume 1435.00(9)
_computing_cell_refinement 'APEX2 (Bruker-AXS, 2007)'
_computing_data_collection 'APEX2 (Bruker-AXS, 2007)'
_computing_data_reduction 'APEX2 (Bruker-AXS, 2007)'
_computing_molecular_graphics 'SHELXTL (Sheldrick, 2008)'
_computing_publication_material 'SHELXTL (Sheldrick, 2008)'
_computing_structure_refinement 'SHELXL-97 (Sheldrick, 2008)'
_computing_structure_solution 'SHELXS-97 (Sheldrick, 2008)'
_diffrn_ambient_temperature 100(2)
_diffrn_measured_fraction_theta_full 0.997
_diffrn_measured_fraction_theta_max 0.997
_diffrn_measurement_device_type 'Bruker SMART APEX II CCD'
_diffrn_measurement_method '\w scans'
_diffrn_radiation_monochromator graphite
_diffrn_radiation_source 'fine-focus sealed tube'
_diffrn_radiation_type MoK\a
_diffrn_radiation_wavelength 0.71073
_diffrn_reflns_av_R_equivalents 0.0255
_diffrn_reflns_av_sigmaI/netI 0.0271
_diffrn_reflns_limit_h_max 11
_diffrn_reflns_limit_h_min -11
_diffrn_reflns_limit_k_max 15
_diffrn_reflns_limit_k_min -15
_diffrn_reflns_limit_l_max 17
_diffrn_reflns_limit_l_min -17
_diffrn_reflns_number 18037
_diffrn_reflns_theta_full 27.19
_diffrn_reflns_theta_max 27.19
_diffrn_reflns_theta_min 2.23
_exptl_absorpt_coefficient_mu 2.795
_exptl_absorpt_correction_T_max 0.8706
_exptl_absorpt_correction_T_min 0.4482
_exptl_absorpt_correction_type numerical
_exptl_absorpt_process_details SADABS
_exptl_crystal_colour colourless
_exptl_crystal_density_diffrn 2.532
_exptl_crystal_description needle
_exptl_crystal_F_000 1048
_exptl_crystal_size_max 0.34
_exptl_crystal_size_mid 0.07
_exptl_crystal_size_min 0.05
_refine_diff_density_max 0.590
_refine_diff_density_min -0.671
_refine_diff_density_rms 0.085
_refine_ls_extinction_coef 0.00056(11)
_refine_ls_extinction_expression Fc^*^=kFc[1+0.001xFc^2^\l^3^/sin(2\q)]^-1/4^
_refine_ls_extinction_method SHELXL
_refine_ls_goodness_of_fit_ref 1.025
_refine_ls_hydrogen_treatment constr
_refine_ls_matrix_type full
_refine_ls_number_parameters 454
_refine_ls_number_reflns 6355
_refine_ls_number_restraints 0
_refine_ls_restrained_S_all 1.025
_refine_ls_R_factor_all 0.0232
_refine_ls_R_factor_gt 0.0199
_refine_ls_shift/su_max 0.003
_refine_ls_shift/su_mean 0.000
_refine_ls_structure_factor_coef Fsqd
_refine_ls_weighting_details 'calc w=1/[\s^2^(Fo^2^)+(0.0200P)^2^+0.6500P] where P=(Fo^2^+2Fc^2^)/3'
_refine_ls_weighting_scheme calc
_refine_ls_wR_factor_gt 0.0455
_refine_ls_wR_factor_ref 0.0471
_reflns_number_gt 5731
_reflns_number_total 6355
_reflns_threshold_expression >2sigma(I)
_cod_data_source_file ic401948p_si_003.cif
_cod_data_source_block str0290
_cod_database_code 4336996

loop_
_symmetry_equiv_pos_as_xyz
'x, y, z'
'-x, -y, -z'

loop_
_atom_site_label
_atom_site_type_symbol
_atom_site_fract_x
_atom_site_fract_y
_atom_site_fract_z
_atom_site_U_iso_or_equiv
_atom_site_adp_type
_atom_site_occupancy
_atom_site_symmetry_multiplicity
_atom_site_calc_flag
_atom_site_refinement_flags
Ag1 Ag 0.54492(2) 0.672144(14) 0.294977(13) 0.01768(5) Uani 1 1 d .
Ag2 Ag 0.34399(2) 0.499078(14) 0.075047(13) 0.01770(5) Uani 1 1 d .
Ag3 Ag 0.60603(2) 0.388766(14) 0.265998(13) 0.01860(5) Uani 1 1 d .
O1 O 1.0806(2) 0.86350(14) 0.32682(13) 0.0246(4) Uani 1 1 d .
O2 O 0.8246(2) 0.85161(14) 0.32062(13) 0.0231(4) Uani 1 1 d .
O3 O 1.16529(19) 0.43229(14) 0.23631(12) 0.0214(4) Uani 1 1 d .
O4 O 0.9330(2) 0.33966(13) 0.26227(12) 0.0223(4) Uani 1 1 d .
O5 O 0.4875(2) 0.88860(14) 0.30945(13) 0.0246(4) Uani 1 1 d .
O6 O 0.3487(2) 0.99926(13) 0.23561(13) 0.0246(4) Uani 1 1 d .
O7 O 0.1238(2) 0.58760(14) -0.04780(13) 0.0263(4) Uani 1 1 d .
O8 O 0.0431(2) 0.74735(16) -0.06378(13) 0.0284(4) Uani 1 1 d .
O9 O 0.1910(2) 0.35787(15) -0.07544(13) 0.0277(4) Uani 1 1 d .
O10 O 0.1660(2) 0.18225(15) -0.10966(13) 0.0296(4) Uani 1 1 d .
O11 O 0.6692(2) 0.17257(14) 0.23971(13) 0.0258(4) Uani 1 1 d .
O12 O 0.6430(2) 0.04746(13) 0.12646(13) 0.0233(4) Uani 1 1 d .
O13 O 0.1936(2) 0.19966(16) 0.47656(14) 0.0357(5) Uani 1 1 d .
O14 O 0.3908(2) 0.20414(15) 0.38124(15) 0.0350(5) Uani 1 1 d .
O15 O 0.3493(2) 0.72688(14) 0.45175(13) 0.0258(4) Uani 1 1 d .
O16 O 0.1529(2) 0.64392(16) 0.53310(13) 0.0289(4) Uani 1 1 d .
N1 N 0.7884(2) 0.63223(15) 0.29306(13) 0.0145(4) Uani 1 1 d .
N2 N 0.8096(2) 0.52730(15) 0.27701(13) 0.0146(4) Uani 1 1 d .
N3 N 0.3954(2) 0.72908(15) 0.17549(14) 0.0156(4) Uani 1 1 d .
N4 N 0.3197(2) 0.66692(15) 0.10264(13) 0.0151(4) Uani 1 1 d .
N5 N 0.3983(2) 0.33559(16) 0.07066(14) 0.0163(4) Uani 1 1 d .
N6 N 0.5025(2) 0.29903(15) 0.13292(14) 0.0155(4) Uani 1 1 d .
N7 N 0.4344(2) 0.42770(16) 0.37861(14) 0.0175(4) Uani 1 1 d .
N8 N 0.4236(2) 0.53468(16) 0.39262(13) 0.0162(4) Uani 1 1 d .
N9 N 0.9459(2) 0.81075(16) 0.31651(14) 0.0169(4) Uani 1 1 d .
N10 N 1.0243(2) 0.42639(16) 0.25531(13) 0.0161(4) Uani 1 1 d .
N11 N 0.3970(2) 0.91046(16) 0.24423(15) 0.0197(4) Uani 1 1 d .
N12 N 0.1230(2) 0.68429(17) -0.02344(14) 0.0204(4) Uani 1 1 d .
N13 N 0.2250(2) 0.26464(17) -0.06319(14) 0.0211(4) Uani 1 1 d .
N14 N 0.6140(2) 0.13419(16) 0.16210(14) 0.0177(4) Uani 1 1 d .
N15 N 0.3008(3) 0.24974(18) 0.42862(15) 0.0256(5) Uani 1 1 d .
N16 N 0.2657(2) 0.64268(17) 0.48052(14) 0.0192(4) Uani 1 1 d .
C1 C 0.9327(3) 0.69384(18) 0.29814(15) 0.0142(4) Uani 1 1 d .
C2 C 1.0524(3) 0.63293(19) 0.28410(15) 0.0149(4) Uani 1 1 d .
H2A H 1.1634 0.6562 0.2834 0.018 Uiso 1 1 calc R
C3 C 0.9658(3) 0.52865(18) 0.27126(16) 0.0145(4) Uani 1 1 d .
C4 C 0.3412(3) 0.82670(19) 0.17246(17) 0.0167(5) Uani 1 1 d .
C5 C 0.2308(3) 0.83234(19) 0.09868(17) 0.0184(5) Uani 1 1 d .
H5A H 0.1757 0.8913 0.0810 0.022 Uiso 1 1 calc R
C6 C 0.2224(3) 0.72889(19) 0.05757(16) 0.0167(5) Uani 1 1 d .
C7 C 0.3426(3) 0.25075(19) 0.01024(16) 0.0159(5) Uani 1 1 d .
C8 C 0.4087(3) 0.15665(19) 0.03023(16) 0.0170(5) Uani 1 1 d .
H8A H 0.3907 0.0864 -0.0009 0.020 Uiso 1 1 calc R
C9 C 0.5082(3) 0.19364(18) 0.10815(16) 0.0147(4) Uani 1 1 d .
C10 C 0.3184(3) 0.3686(2) 0.42867(17) 0.0186(5) Uani 1 1 d .
C11 C 0.2281(3) 0.4336(2) 0.47616(17) 0.0195(5) Uani 1 1 d .
H11A H 0.1398 0.4127 0.5155 0.023 Uiso 1 1 calc R
C12 C 0.3014(3) 0.5375(2) 0.45091(16) 0.0165(5) Uani 1 1 d .
Ag4 Ag 0.09730(3) 0.915231(18) 0.638821(17) 0.03575(7) Uani 1 1 d .
N17 N 0.2721(3) 0.9526(2) 0.53183(19) 0.0394(6) Uani 1 1 d .
H17B H 0.2832 0.8896 0.4997 0.059 Uiso 1 1 calc R
H17A H 0.3660 0.9818 0.5610 0.059 Uiso 1 1 calc R
H17C H 0.2412 1.0023 0.4893 0.059 Uiso 1 1 calc R
N18 N -0.0621(4) 0.8786(2) 0.7546(2) 0.0496(8) Uani 1 1 d .
H18A H -0.1586 0.8951 0.7362 0.074 Uiso 1 1 calc R
H18B H -0.0241 0.9197 0.8075 0.074 Uiso 1 1 calc R
H18C H -0.0712 0.8055 0.7691 0.074 Uiso 1 1 calc R

loop_
_atom_site_aniso_label
_atom_site_aniso_U_11
_atom_site_aniso_U_22
_atom_site_aniso_U_33
_atom_site_aniso_U_23
_atom_site_aniso_U_13
_atom_site_aniso_U_12
Ag1 0.01485(9) 0.01551(9) 0.02333(10) 0.00044(7) 0.00057(7) 0.00441(7)
Ag2 0.02302(10) 0.01196(9) 0.01928(9) -0.00081(7) 0.00119(7) 0.00624(7)
Ag3 0.01840(10) 0.01393(9) 0.02298(10) -0.00497(7) -0.00242(7) 0.00172(7)
O1 0.0194(9) 0.0178(9) 0.0343(10) -0.0035(8) 0.0015(7) -0.0044(7)
O2 0.0216(9) 0.0175(9) 0.0312(10) -0.0033(7) 0.0019(7) 0.0066(7)
O3 0.0164(8) 0.0284(10) 0.0217(9) -0.0006(7) 0.0008(7) 0.0107(7)
O4 0.0276(10) 0.0138(8) 0.0255(9) -0.0001(7) 0.0030(7) 0.0031(7)
O5 0.0253(9) 0.0213(9) 0.0273(10) -0.0054(7) -0.0031(8) 0.0047(7)
O6 0.0242(9) 0.0106(8) 0.0398(11) -0.0019(7) 0.0070(8) 0.0042(7)
O7 0.0341(11) 0.0202(9) 0.0252(9) -0.0025(7) -0.0048(8) 0.0068(8)
O8 0.0369(11) 0.0311(10) 0.0214(9) 0.0022(8) -0.0053(8) 0.0193(9)
O9 0.0417(11) 0.0210(9) 0.0230(9) 0.0007(7) -0.0053(8) 0.0147(8)
O10 0.0386(11) 0.0267(10) 0.0237(9) -0.0092(8) -0.0117(8) 0.0087(8)
O11 0.0270(10) 0.0198(9) 0.0301(10) -0.0041(8) -0.0107(8) 0.0051(8)
O12 0.0278(9) 0.0139(8) 0.0304(10) -0.0038(7) 0.0004(7) 0.0098(7)
O13 0.0452(12) 0.0234(10) 0.0348(11) 0.0064(8) 0.0098(9) -0.0080(9)
O14 0.0461(13) 0.0188(10) 0.0407(12) -0.0057(8) 0.0078(10) 0.0055(9)
O15 0.0283(10) 0.0174(9) 0.0322(10) 0.0001(7) 0.0040(8) 0.0042(8)
O16 0.0287(10) 0.0336(11) 0.0268(10) -0.0019(8) 0.0105(8) 0.0102(8)
N1 0.0153(9) 0.0113(9) 0.0172(9) -0.0012(7) 0.0007(7) 0.0030(7)
N2 0.0160(9) 0.0119(9) 0.0160(9) -0.0009(7) -0.0006(7) 0.0033(7)
N3 0.0158(10) 0.0134(9) 0.0184(10) -0.0003(8) 0.0031(8) 0.0042(8)
N4 0.0179(10) 0.0123(9) 0.0154(9) 0.0006(7) 0.0028(7) 0.0031(8)
N5 0.0189(10) 0.0148(10) 0.0160(9) -0.0001(7) 0.0015(8) 0.0051(8)
N6 0.0161(10) 0.0131(9) 0.0176(10) 0.0000(7) 0.0016(7) 0.0035(8)
N7 0.0171(10) 0.0180(10) 0.0170(10) -0.0012(8) -0.0038(8) 0.0026(8)
N8 0.0148(9) 0.0176(10) 0.0160(9) -0.0006(8) -0.0015(7) 0.0020(8)
N9 0.0193(10) 0.0152(10) 0.0161(10) 0.0001(8) 0.0008(8) 0.0027(8)
N10 0.0199(10) 0.0178(10) 0.0120(9) -0.0001(7) -0.0003(7) 0.0070(8)
N11 0.0175(10) 0.0136(10) 0.0280(11) -0.0010(8) 0.0072(9) 0.0007(8)
N12 0.0221(11) 0.0231(11) 0.0170(10) 0.0017(8) 0.0027(8) 0.0067(9)
N13 0.0278(11) 0.0234(11) 0.0133(10) -0.0007(8) 0.0003(8) 0.0077(9)
N14 0.0174(10) 0.0137(10) 0.0218(10) 0.0009(8) 0.0012(8) 0.0021(8)
N15 0.0334(13) 0.0191(11) 0.0224(11) -0.0007(9) -0.0023(9) -0.0017(9)
N16 0.0194(10) 0.0225(11) 0.0161(10) -0.0011(8) -0.0017(8) 0.0049(9)
C1 0.0161(11) 0.0143(11) 0.0126(10) -0.0002(8) 0.0000(8) 0.0034(9)
C2 0.0132(11) 0.0189(12) 0.0127(10) 0.0017(9) -0.0002(8) 0.0031(9)
C3 0.0157(11) 0.0141(11) 0.0145(11) -0.0005(8) -0.0009(8) 0.0055(9)
C4 0.0171(11) 0.0116(11) 0.0216(12) 0.0002(9) 0.0044(9) 0.0017(9)
C5 0.0197(12) 0.0169(12) 0.0202(12) 0.0042(9) 0.0042(9) 0.0074(9)
C6 0.0177(11) 0.0168(11) 0.0162(11) 0.0051(9) 0.0023(9) 0.0035(9)
C7 0.0181(11) 0.0157(11) 0.0141(11) -0.0014(9) 0.0015(9) 0.0037(9)
C8 0.0201(12) 0.0133(11) 0.0176(11) -0.0017(9) 0.0026(9) 0.0021(9)
C9 0.0153(11) 0.0115(11) 0.0178(11) -0.0003(9) 0.0024(9) 0.0033(9)
C10 0.0202(12) 0.0185(12) 0.0157(11) 0.0018(9) -0.0040(9) -0.0003(10)
C11 0.0181(12) 0.0230(13) 0.0159(11) 0.0012(9) -0.0013(9) -0.0010(10)
C12 0.0143(11) 0.0201(12) 0.0153(11) 0.0005(9) -0.0020(9) 0.0036(9)
Ag4 0.04397(14) 0.02435(11) 0.04111(13) -0.00646(9) -0.01359(10) 0.01532(10)
N17 0.0492(16) 0.0226(12) 0.0467(15) -0.0082(11) -0.0100(12) 0.0093(11)
N18 0.071(2) 0.0434(16) 0.0451(16) 0.0018(13) -0.0013(14) 0.0427(15)

loop_
_atom_type_symbol
_atom_type_description
_atom_type_scat_dispersion_real
_atom_type_scat_dispersion_imag
_atom_type_scat_source
C C 0.0033 0.0016 'International Tables Vol C Tables 4.2.6.8 and 6.1.1.4'
H H 0.0000 0.0000 'International Tables Vol C Tables 4.2.6.8 and 6.1.1.4'
N N 0.0061 0.0033 'International Tables Vol C Tables 4.2.6.8 and 6.1.1.4'
O O 0.0106 0.0060 'International Tables Vol C Tables 4.2.6.8 and 6.1.1.4'
Ag Ag -0.8971 1.1015 'International Tables Vol C Tables 4.2.6.8 and 6.1.1.4'

loop_
_geom_angle_atom_site_label_1
_geom_angle_atom_site_label_2
_geom_angle_atom_site_label_3
_geom_angle
_geom_angle_site_symmetry_1
_geom_angle_site_symmetry_3
N1 Ag1 N3 129.91(7) . .
N1 Ag1 N8 101.43(7) . .
N3 Ag1 N8 116.58(7) . .
N5 Ag2 N4 169.14(7) . .
N6 Ag3 N2 127.60(7) . .
N6 Ag3 N7 117.17(7) . .
N2 Ag3 N7 105.33(7) . .
C1 N1 N2 106.86(18) . .
C1 N1 Ag1 133.60(15) . .
N2 N1 Ag1 119.35(14) . .
C3 N2 N1 106.71(18) . .
C3 N2 Ag3 131.58(15) . .
N1 N2 Ag3 121.71(14) . .
C4 N3 N4 106.49(18) . .
C4 N3 Ag1 125.73(15) . .
N4 N3 Ag1 126.84(14) . .
N3 N4 C6 106.89(18) . .
N3 N4 Ag2 124.47(14) . .
C6 N4 Ag2 128.51(16) . .
N6 N5 C7 107.00(18) . .
N6 N5 Ag2 123.03(14) . .
C7 N5 Ag2 129.97(15) . .
C9 N6 N5 106.65(18) . .
C9 N6 Ag3 127.57(15) . .
N5 N6 Ag3 124.86(14) . .
N8 N7 C10 106.70(19) . .
N8 N7 Ag3 116.91(14) . .
C10 N7 Ag3 135.60(16) . .
N7 N8 C12 106.81(19) . .
N7 N8 Ag1 122.24(14) . .
C12 N8 Ag1 128.44(16) . .
O2 N9 O1 124.3(2) . .
O2 N9 C1 118.62(19) . .
O1 N9 C1 117.11(19) . .
O4 N10 O3 124.19(19) . .
O4 N10 C3 118.43(19) . .
O3 N10 C3 117.37(19) . .
O6 N11 O5 124.5(2) . .
O6 N11 C4 116.8(2) . .
O5 N11 C4 118.63(19) . .
O7 N12 O8 124.8(2) . .
O7 N12 C6 118.7(2) . .
O8 N12 C6 116.5(2) . .
O10 N13 O9 124.7(2) . .
O10 N13 C7 117.3(2) . .
O9 N13 C7 118.1(2) . .
O11 N14 O12 124.3(2) . .
O11 N14 C9 118.26(19) . .
O12 N14 C9 117.41(19) . .
O14 N15 O13 123.9(2) . .
O14 N15 C10 118.9(2) . .
O13 N15 C10 117.1(2) . .
O16 N16 O15 123.7(2) . 1
O16 N16 O15 123.7(2) . .
O16 N16 C12 118.1(2) . .
O15 N16 C12 118.21(19) 1 .
O15 N16 C12 118.21(19) . .
N1 C1 C2 112.9(2) . .
N1 C1 N9 118.9(2) . .
C2 C1 N9 128.1(2) . .
C1 C2 C3 100.39(19) . .
C1 C2 H2A 129.8 . .
C3 C2 H2A 129.8 . .
N2 C3 C2 113.1(2) . .
N2 C3 N10 119.2(2) . .
C2 C3 N10 127.7(2) . .
N3 C4 C5 113.1(2) . .
N3 C4 N11 119.7(2) . .
C5 C4 N11 127.2(2) . .
C4 C5 C6 100.8(2) . .
C4 C5 H5A 129.6 . .
C6 C5 H5A 129.6 . .
N4 C6 C5 112.7(2) . .
N4 C6 N12 120.2(2) . .
C5 C6 N12 127.1(2) . .
N5 C7 C8 112.7(2) . .
N5 C7 N13 119.6(2) . .
C8 C7 N13 127.7(2) . .
C9 C8 C7 100.4(2) . .
C9 C8 H8A 129.8 . .
C7 C8 H8A 129.8 . .
N6 C9 C8 113.3(2) . .
N6 C9 N14 118.6(2) . .
C8 C9 N14 128.1(2) . .
N7 C10 C11 113.1(2) . .
N7 C10 N15 119.8(2) . .
C11 C10 N15 127.1(2) . .
C10 C11 C12 100.6(2) . .
C10 C11 H11A 129.7 . .
C12 C11 H11A 129.7 . .
N8 C12 C11 112.8(2) . .
N8 C12 N16 118.9(2) . .
C11 C12 N16 128.3(2) . .
N17 Ag4 N18 175.31(10) . .
Ag4 N17 H17B 109.5 . .
Ag4 N17 H17A 109.5 . .
H17B N17 H17A 109.5 . .
Ag4 N17 H17C 109.5 . .
H17B N17 H17C 109.5 . .
H17A N17 H17C 109.5 . .
Ag4 N18 H18A 109.5 . .
Ag4 N18 H18B 109.5 . .
H18A N18 H18B 109.5 . .
Ag4 N18 H18C 109.5 . .
H18A N18 H18C 109.5 . .
H18B N18 H18C 109.5 . .

loop_
_geom_bond_atom_site_label_1
_geom_bond_atom_site_label_2
_geom_bond_distance
_geom_bond_site_symmetry_2
Ag1 N1 2.2182(19) .
Ag1 N3 2.2372(19) .
Ag1 N8 2.3009(19) .
Ag2 N5 2.1262(19) .
Ag2 N4 2.1333(19) .
Ag3 N6 2.2303(19) .
Ag3 N2 2.2368(19) .
Ag3 N7 2.280(2) .
O1 N9 1.236(3) .
O2 N9 1.225(2) .
O3 N10 1.237(2) .
O4 N10 1.223(2) .
O5 N11 1.228(3) .
O6 N11 1.227(3) .
O7 N12 1.232(3) .
O8 N12 1.232(3) .
O9 N13 1.232(3) .
O10 N13 1.227(3) .
O11 N14 1.223(3) .
O12 N14 1.234(2) .
O13 N15 1.236(3) .
O14 N15 1.228(3) .
O15 N16 1.234(3) .
O16 N16 1.232(3) .
N1 C1 1.344(3) .
N1 N2 1.345(3) .
N2 C3 1.341(3) .
N3 C4 1.348(3) .
N3 N4 1.349(3) .
N4 C6 1.351(3) .
N5 N6 1.347(3) .
N5 C7 1.351(3) .
N6 C9 1.344(3) .
N7 N8 1.342(3) .
N7 C10 1.347(3) .
N8 C12 1.348(3) .
N9 C1 1.440(3) .
N10 C3 1.440(3) .
N11 C4 1.443(3) .
N12 C6 1.439(3) .
N13 C7 1.437(3) .
N14 C9 1.439(3) .
N15 C10 1.440(3) .
N16 O15 1.234(3) 1
N16 C12 1.432(3) .
C1 C2 1.378(3) .
C2 C3 1.381(3) .
C2 H2A 0.9500 .
C4 C5 1.378(3) .
C5 C6 1.379(3) .
C5 H5A 0.9500 .
C7 C8 1.385(3) .
C8 C9 1.383(3) .
C8 H8A 0.9500 .
C10 C11 1.375(3) .
C11 C12 1.379(3) .
C11 H11A 0.9500 .
Ag4 N17 2.142(3) .
Ag4 N18 2.143(3) .
N17 H17B 0.9100 .
N17 H17A 0.9100 .
N17 H17C 0.9100 .
N18 H18A 0.9100 .
N18 H18B 0.9100 .
N18 H18C 0.9100 .

loop_
_geom_hbond_atom_site_label_D
_geom_hbond_atom_site_label_H
_geom_hbond_atom_site_label_A
_geom_hbond_distance_DH
_geom_hbond_distance_HA
_geom_hbond_distance_DA
_geom_hbond_angle_DHA
_geom_hbond_site_symmetry_A
N17 H17B O15 0.91 2.26 3.150(3) 166.0 1
N17 H17A O5 0.91 2.56 3.361(3) 147.8 2_676
N17 H17C O13 0.91 2.52 3.285(3) 142.3 1_565
N18 H18A O6 0.91 2.28 3.077(3) 146.4 2_576
N18 H18C O4 0.91 2.33 3.059(3) 136.7 2_666
